data_7049615
loop_
_publ_author_name
'Jones, Dafydd D. L.'
'Matthews, Aidan J. R.'
'Jones, Cameron'

_publ_section_title
;
 The complex reactivity of \b-diketiminato magnesium(i) dimers towards
 pinacolborane: implications for catalysis.
;
_journal_issue 17
_journal_name_full 'Dalton transactions (Cambridge, England : 2003)'
_journal_page_first 5785
_journal_page_last 5792
_journal_paper_doi 10.1039/c9dt01085h
_journal_volume 48
_journal_year 2019
_chemical_formula_sum 'C61 H93 B2 Mg2 N4 O4'
_chemical_formula_weight 1016.63
_space_group_crystal_system monoclinic
_space_group_IT_number 14
_space_group_name_Hall '-P 2ybc'
_space_group_name_H-M_alt 'P 1 21/c 1'
_symmetry_space_group_name_Hall '-P 2ybc'
_symmetry_space_group_name_H-M 'P 1 21/c 1'
_atom_sites_solution_hydrogens mixed
_audit_creation_method SHELXL-2016/6
_audit_update_record
;
2019-04-04 deposited with the CCDC.    2019-04-08 downloaded from the CCDC.
;
_cell_angle_alpha 90
_cell_angle_beta 102.4760(10)
_cell_angle_gamma 90
_cell_formula_units_Z 4
_cell_length_a 16.8368(2)
_cell_length_b 13.1697(2)
_cell_length_c 28.4900(2)
_cell_measurement_reflns_used 24497
_cell_measurement_temperature 123(2)
_cell_measurement_theta_max 77.3160
_cell_measurement_theta_min 3.1780
_cell_volume 6168.08(13)
_computing_cell_refinement 'CrysAlisPro 1.171.39.46 (Rigaku OD, 2018)'
_computing_data_collection 'CrysAlisPro 1.171.39.46 (Rigaku OD, 2018)'
_computing_data_reduction 'CrysAlisPro 1.171.39.46 (Rigaku OD, 2018)'
_computing_molecular_graphics xseed
_computing_publication_material Ciftab
_computing_structure_refinement 'SHELXL-2016/6 (Sheldrick, 2016)'
_computing_structure_solution 'SHELXT 2014/5 (Sheldrick, 2014)'
_diffrn_ambient_temperature 123(2)
_diffrn_measured_fraction_theta_full 0.997
_diffrn_measured_fraction_theta_max 0.997
_diffrn_measurement_device_type 'XtaLAB Synergy, Dualflex, HyPix'
_diffrn_radiation_type CuK\a
_diffrn_radiation_wavelength 1.54184
_diffrn_reflns_av_R_equivalents 0.0613
_diffrn_reflns_av_unetI/netI 0.0499
_diffrn_reflns_Laue_measured_fraction_full 0.997
_diffrn_reflns_Laue_measured_fraction_max 0.997
_diffrn_reflns_limit_h_max 20
_diffrn_reflns_limit_h_min -20
_diffrn_reflns_limit_k_max 15
_diffrn_reflns_limit_k_min -15
_diffrn_reflns_limit_l_max 34
_diffrn_reflns_limit_l_min -23
_diffrn_reflns_number 51622
_diffrn_reflns_point_group_measured_fraction_full 0.997
_diffrn_reflns_point_group_measured_fraction_max 0.997
_diffrn_reflns_theta_full 67.684
_diffrn_reflns_theta_max 68.999
_diffrn_reflns_theta_min 6.348
_diffrn_source 'micro-focus sealed X-ray tube'
_exptl_absorpt_coefficient_mu 0.698
_exptl_absorpt_correction_T_max 1.00000
_exptl_absorpt_correction_T_min 0.79585
_exptl_absorpt_correction_type multi-scan
_exptl_absorpt_process_details
;
CrysAlisPro 1.171.39.46 (Rigaku Oxford Diffraction, 2018)
Empirical absorption correction using spherical harmonics,
 implemented in SCALE3 ABSPACK scaling algorithm.
;
_exptl_crystal_colour colorless
_exptl_crystal_density_diffrn 1.095
_exptl_crystal_description block
_exptl_crystal_F_000 2212
_exptl_crystal_size_max 0.210
_exptl_crystal_size_mid 0.190
_exptl_crystal_size_min 0.190
_refine_diff_density_max 0.819
_refine_diff_density_min -0.293
_refine_diff_density_rms 0.077
_refine_ls_extinction_method none
_refine_ls_goodness_of_fit_ref 1.049
_refine_ls_hydrogen_treatment mixed
_refine_ls_matrix_type full
_refine_ls_number_parameters 719
_refine_ls_number_reflns 11421
_refine_ls_number_restraints 15
_refine_ls_restrained_S_all 1.078
_refine_ls_R_factor_all 0.0650
_refine_ls_R_factor_gt 0.0557
_refine_ls_shift/su_max 0.001
_refine_ls_shift/su_mean 0.000
_refine_ls_structure_factor_coef Fsqd
_refine_ls_weighting_details 'w=1/[\s^2^(Fo^2^)+(0.0950P)^2^+2.7189P] where P=(Fo^2^+2Fc^2^)/3'
_refine_ls_weighting_scheme calc
_refine_ls_wR_factor_gt 0.1506
_refine_ls_wR_factor_ref 0.1574
_reflns_Friedel_coverage 0.000
_reflns_number_gt 9756
_reflns_number_total 11421
_reflns_threshold_expression 'I > 2\s(I)'
_cod_data_source_file c9dt01085h2.cif
_cod_data_source_block Cj1339
_cod_depositor_comments 'Adding full bibliography for 7049610--7049618.cif.'
_cod_original_cell_volume 6168.07(13)
_cod_database_code 7049615
_shelx_shelxl_version_number 2016/6
_shelx_space_group_comment
;
The symmetry employed for this shelxl refinement is uniquely defined
by the following loop, which should always be used as a source of
symmetry information in preference to the above space-group names.
They are only intended as comments.
;
_shelx_estimated_absorpt_t_min 0.867
_shelx_estimated_absorpt_t_max 0.879

loop_
_space_group_symop_operation_xyz
'x, y, z'
'-x, y+1/2, -z+1/2'
'-x, -y, -z'
'x, -y-1/2, z-1/2'

loop_
_atom_site_label
_atom_site_type_symbol
_atom_site_fract_x
_atom_site_fract_y
_atom_site_fract_z
_atom_site_U_iso_or_equiv
_atom_site_adp_type
_atom_site_occupancy
_atom_site_site_symmetry_order
_atom_site_calc_flag
_atom_site_refinement_flags_posn
_atom_site_refinement_flags_adp
_atom_site_refinement_flags_occupancy
_atom_site_disorder_assembly
_atom_site_disorder_group
Mg1 Mg 0.23436(3) 0.78810(4) 0.57086(2) 0.01534(14) Uani 1 1 d . . . . .
O1 O 0.45694(8) 0.83342(10) 0.61567(4) 0.0223(3) Uani 1 1 d . . . . .
N1 N 0.23060(9) 0.88058(12) 0.50719(5) 0.0175(3) Uani 1 1 d . . . . .
C1 C 0.52393(11) 0.77485(14) 0.60722(6) 0.0201(4) Uani 1 1 d . . . . .
B1 B 0.38623(12) 0.76854(16) 0.60470(7) 0.0190(4) Uani 1 1 d . . . . .
Mg2 Mg 0.33025(3) 0.55738(5) 0.61040(2) 0.01668(15) Uani 1 1 d . . . . .
O2 O 0.41821(7) 0.66122(10) 0.61212(4) 0.0177(3) Uani 1 1 d . . . . .
N2 N 0.19778(9) 0.91961(12) 0.60719(5) 0.0180(3) Uani 1 1 d . . . . .
C2 C 0.60277(12) 0.82235(16) 0.63452(7) 0.0260(4) Uani 1 1 d . . . . .
H2A H 0.611327 0.887495 0.619745 0.039 Uiso 1 1 calc R U . . .
H2B H 0.648302 0.776743 0.633357 0.039 Uiso 1 1 calc R U . . .
H2C H 0.599506 0.833405 0.668071 0.039 Uiso 1 1 calc R U . . .
B2 B 0.05588(12) 0.84235(17) 0.52506(7) 0.0208(4) Uani 1 1 d . . . . .
H2D H 0.010102 0.849986 0.541517 0.025 Uiso 1 1 calc R U . . .
H2E H 0.033667 0.824357 0.491017 0.025 Uiso 1 1 calc R U . . .
O3 O 0.23391(7) 0.63926(10) 0.58573(4) 0.0186(3) Uani 1 1 d . . . . .
N3 N 0.34851(9) 0.43401(12) 0.57014(5) 0.0198(3) Uani 1 1 d . . . . .
C3 C 0.52283(12) 0.77455(16) 0.55330(6) 0.0260(4) Uani 1 1 d . . . . .
H3A H 0.476158 0.734976 0.536237 0.039 Uiso 1 1 calc R U . . .
H3B H 0.573228 0.744037 0.547962 0.039 Uiso 1 1 calc R U . . .
H3C H 0.518405 0.844450 0.541214 0.039 Uiso 1 1 calc R U . . .
O4 O 0.11379(7) 0.76206(10) 0.54916(4) 0.0185(3) Uani 1 1 d . . . . .
N4 N 0.34979(10) 0.47113(12) 0.67277(5) 0.0217(3) Uani 1 1 d . . . . .
C4 C 0.50707(10) 0.66772(14) 0.62566(6) 0.0184(4) Uani 1 1 d . . . . .
C5 C 0.54610(11) 0.58325(15) 0.60215(7) 0.0245(4) Uani 1 1 d . . . . .
H5A H 0.537884 0.518190 0.617115 0.037 Uiso 1 1 calc R U . . .
H5B H 0.604501 0.596453 0.606413 0.037 Uiso 1 1 calc R U . . .
H5C H 0.521074 0.580601 0.567758 0.037 Uiso 1 1 calc R U . . .
C6 C 0.53146(12) 0.65934(16) 0.68020(6) 0.0257(4) Uani 1 1 d . . . . .
H6A H 0.509519 0.717391 0.694798 0.038 Uiso 1 1 calc R U . . .
H6B H 0.590909 0.659011 0.690308 0.038 Uiso 1 1 calc R U . . .
H6C H 0.509630 0.596221 0.690575 0.038 Uiso 1 1 calc R U . . .
C7 C 0.15428(11) 0.60494(14) 0.58961(6) 0.0199(4) Uani 1 1 d . . . . .
C8 C 0.15054(12) 0.48910(15) 0.58534(7) 0.0269(4) Uani 1 1 d . . . . .
H8A H 0.166977 0.468228 0.555815 0.040 Uiso 1 1 calc R U . . .
H8B H 0.094836 0.466081 0.584308 0.040 Uiso 1 1 calc R U . . .
H8C H 0.187412 0.458813 0.613171 0.040 Uiso 1 1 calc R U . . .
C9 C 0.14292(12) 0.63476(16) 0.63952(6) 0.0256(4) Uani 1 1 d . . . . .
H9A H 0.183940 0.600378 0.664003 0.038 Uiso 1 1 calc R U . . .
H9B H 0.088471 0.614609 0.643020 0.038 Uiso 1 1 calc R U . . .
H9C H 0.149066 0.708438 0.643576 0.038 Uiso 1 1 calc R U . . .
C10 C 0.09004(11) 0.65626(14) 0.54870(6) 0.0199(4) Uani 1 1 d . . . . .
C11 C 0.09322(12) 0.61078(16) 0.49988(7) 0.0270(4) Uani 1 1 d . . . . .
H11A H 0.063089 0.654478 0.474288 0.041 Uiso 1 1 calc R U . . .
H11B H 0.068629 0.543001 0.497123 0.041 Uiso 1 1 calc R U . . .
H11C H 0.149979 0.605665 0.496889 0.041 Uiso 1 1 calc R U . . .
C12 C 0.00377(11) 0.64806(16) 0.55709(7) 0.0266(4) Uani 1 1 d . . . . .
H12A H -0.001343 0.690943 0.584395 0.040 Uiso 1 1 calc R U . . .
H12B H -0.007632 0.577312 0.564021 0.040 Uiso 1 1 calc R U . . .
H12C H -0.035125 0.670668 0.528242 0.040 Uiso 1 1 calc R U . . .
C13 C 0.28466(11) 0.87787(14) 0.47386(6) 0.0187(4) Uani 1 1 d . . . . .
C14 C 0.35174(11) 0.94242(15) 0.48190(6) 0.0200(4) Uani 1 1 d . . . . .
C15 C 0.36900(12) 1.01297(16) 0.52459(7) 0.0262(4) Uani 1 1 d . . . . .
H15A H 0.318911 1.048416 0.527099 0.039 Uiso 1 1 calc R U . . .
H15B H 0.410239 1.062721 0.520470 0.039 Uiso 1 1 calc R U . . .
H15C H 0.389077 0.973607 0.553952 0.039 Uiso 1 1 calc R U . . .
C16 C 0.40215(11) 0.94326(15) 0.44877(6) 0.0227(4) Uani 1 1 d . . . . .
H16 H 0.448034 0.987104 0.454218 0.027 Uiso 1 1 calc R U . . .
C17 C 0.38709(11) 0.88187(15) 0.40813(6) 0.0228(4) Uani 1 1 d . . . . .
C18 C 0.44012(13) 0.88919(17) 0.37160(7) 0.0304(5) Uani 1 1 d . . . . .
H18A H 0.432060 0.828772 0.351034 0.046 Uiso 1 1 calc R U . . .
H18B H 0.497346 0.893582 0.388328 0.046 Uiso 1 1 calc R U . . .
H18C H 0.425289 0.949944 0.351783 0.046 Uiso 1 1 calc R U . . .
C19 C 0.32085(12) 0.81736(15) 0.40167(6) 0.0241(4) Uani 1 1 d . . . . .
H19 H 0.310580 0.773598 0.374524 0.029 Uiso 1 1 calc R U . . .
C20 C 0.26826(12) 0.81408(15) 0.43367(6) 0.0223(4) Uani 1 1 d . . . . .
C21 C 0.19537(14) 0.74576(18) 0.42299(7) 0.0345(5) Uani 1 1 d . . . . .
H21A H 0.209460 0.679730 0.438406 0.052 Uiso 1 1 calc R U . . .
H21B H 0.177960 0.736445 0.388151 0.052 Uiso 1 1 calc R U . . .
H21C H 0.151032 0.776441 0.435428 0.052 Uiso 1 1 calc R U . . .
C22 C 0.14958(12) 1.00119(16) 0.45070(6) 0.0253(4) Uani 1 1 d . . . . .
H22A H 0.199043 1.034433 0.445498 0.038 Uiso 1 1 calc R U . . .
H22B H 0.108596 1.052770 0.452916 0.038 Uiso 1 1 calc R U . . .
H22C H 0.128375 0.955521 0.423753 0.038 Uiso 1 1 calc R U . . .
C23 C 0.16919(10) 0.94095(14) 0.49679(6) 0.0180(4) Uani 1 1 d . . . . .
C24 C 0.11039(10) 0.95128(15) 0.52887(6) 0.0193(4) Uani 1 1 d . . . . .
H24 H 0.071611 1.006730 0.515298 0.023 Uiso 1 1 calc R U . . .
C25 C 0.14196(10) 0.97485(14) 0.58088(6) 0.0179(4) Uani 1 1 d . . . . .
C26 C 0.10060(12) 1.06188(16) 0.59973(6) 0.0250(4) Uani 1 1 d . . . . .
H26A H 0.125849 1.073164 0.633678 0.038 Uiso 1 1 calc R U . . .
H26B H 0.042808 1.046073 0.596571 0.038 Uiso 1 1 calc R U . . .
H26C H 0.106120 1.123285 0.581270 0.038 Uiso 1 1 calc R U . . .
C27 C 0.21713(11) 0.93318(14) 0.65866(6) 0.0197(4) Uani 1 1 d . . . . .
C28 C 0.16207(11) 0.90015(15) 0.68625(6) 0.0229(4) Uani 1 1 d . . . . .
C29 C 0.07558(12) 0.86897(17) 0.66475(7) 0.0275(4) Uani 1 1 d . . . . .
H29A H 0.039092 0.926496 0.665816 0.041 Uiso 1 1 calc R U . . .
H29B H 0.060209 0.812194 0.683177 0.041 Uiso 1 1 calc R U . . .
H29C H 0.071296 0.847977 0.631294 0.041 Uiso 1 1 calc R U . . .
C30 C 0.18770(13) 0.90127(17) 0.73627(7) 0.0282(4) Uani 1 1 d . . . . .
H30 H 0.151717 0.876927 0.755214 0.034 Uiso 1 1 calc R U . . .
C31 C 0.26348(13) 0.93648(17) 0.75919(6) 0.0290(4) Uani 1 1 d . . . . .
C32 C 0.28974(16) 0.9358(2) 0.81334(7) 0.0443(6) Uani 1 1 d . . . . .
H32A H 0.297080 1.005742 0.825186 0.066 Uiso 1 1 calc R U . . .
H32B H 0.341203 0.898786 0.822905 0.066 Uiso 1 1 calc R U . . .
H32C H 0.247960 0.902319 0.827058 0.066 Uiso 1 1 calc R U . . .
C33 C 0.31434(12) 0.97500(16) 0.73092(6) 0.0253(4) Uani 1 1 d . . . . .
H33 H 0.365290 1.003168 0.746259 0.030 Uiso 1 1 calc R U . . .
C34 C 0.29302(11) 0.97361(14) 0.68098(6) 0.0210(4) Uani 1 1 d . . . . .
C35 C 0.34938(12) 1.01896(16) 0.65209(6) 0.0252(4) Uani 1 1 d . . . . .
H35A H 0.388878 1.063263 0.672765 0.038 Uiso 1 1 calc R U . . .
H35B H 0.317687 1.058665 0.625423 0.038 Uiso 1 1 calc R U . . .
H35C H 0.378207 0.964423 0.639311 0.038 Uiso 1 1 calc R U . . .
C36 C 0.30668(11) 0.40910(15) 0.52218(6) 0.0216(4) Uani 1 1 d . . . . .
C37 C 0.30901(11) 0.47512(15) 0.48390(6) 0.0219(4) Uani 1 1 d . . . . .
C38 C 0.35981(13) 0.56936(16) 0.49153(7) 0.0288(4) Uani 1 1 d . . . . .
H38A H 0.356341 0.603900 0.460679 0.043 Uiso 1 1 calc R U . . .
H38B H 0.416550 0.551253 0.505190 0.043 Uiso 1 1 calc R U . . .
H38C H 0.339810 0.614668 0.513700 0.043 Uiso 1 1 calc R U . . .
C39 C 0.26478(12) 0.44995(16) 0.43812(6) 0.0262(4) Uani 1 1 d . . . . .
H39 H 0.266076 0.494979 0.412249 0.031 Uiso 1 1 calc R U . . .
C40 C 0.21923(12) 0.36225(18) 0.42892(7) 0.0309(5) Uani 1 1 d . . . . .
C41 C 0.17374(15) 0.3360(2) 0.37860(8) 0.0455(6) Uani 1 1 d . . . . .
H41A H 0.136633 0.391563 0.365811 0.068 Uiso 1 1 calc R U . . .
H41B H 0.142465 0.273515 0.379450 0.068 Uiso 1 1 calc R U . . .
H41C H 0.212653 0.325881 0.357929 0.068 Uiso 1 1 calc R U . . .
C42 C 0.21718(13) 0.29849(17) 0.46755(7) 0.0314(5) Uani 1 1 d . . . . .
H42 H 0.186006 0.237843 0.462031 0.038 Uiso 1 1 calc R U . . .
C43 C 0.25926(12) 0.32063(16) 0.51399(7) 0.0269(4) Uani 1 1 d . . . . .
C44 C 0.25094(15) 0.25094(17) 0.55474(8) 0.0349(5) Uani 1 1 d . . . . .
H44A H 0.218943 0.191162 0.541772 0.052 Uiso 1 1 calc R U . . .
H44B H 0.223427 0.287000 0.576781 0.052 Uiso 1 1 calc R U . . .
H44C H 0.305055 0.229412 0.572098 0.052 Uiso 1 1 calc R U . . .
C45 C 0.41418(11) 0.38004(14) 0.58971(6) 0.0215(4) Uani 1 1 d . . . . .
C46 C 0.45629(13) 0.31752(17) 0.55792(7) 0.0298(5) Uani 1 1 d . . . . .
H46A H 0.427128 0.253273 0.549942 0.045 Uiso 1 1 calc R U . . .
H46B H 0.512328 0.303586 0.574871 0.045 Uiso 1 1 calc R U . . .
H46C H 0.456741 0.355121 0.528291 0.045 Uiso 1 1 calc R U . . .
C47 C 0.44900(12) 0.37887(15) 0.63947(7) 0.0246(4) Uani 1 1 d . . . . .
H47 H 0.502612 0.352254 0.648180 0.029 Uiso 1 1 calc R U . . .
C48 C 0.41526(12) 0.41163(15) 0.67784(6) 0.0235(4) Uani 1 1 d . . . . .
C49 C 0.45790(13) 0.37449(19) 0.72742(7) 0.0346(5) Uani 1 1 d . . . . .
H49A H 0.457654 0.428507 0.751046 0.052 Uiso 1 1 calc R U . . .
H49B H 0.514181 0.356160 0.727071 0.052 Uiso 1 1 calc R U . . .
H49C H 0.429344 0.314857 0.736099 0.052 Uiso 1 1 calc R U . . .
C50 C 0.30765(12) 0.47179(16) 0.71172(6) 0.0242(4) Uani 1 1 d . . . . .
C51 C 0.30463(12) 0.56029(17) 0.73854(6) 0.0267(4) Uani 1 1 d . . . . .
C52 C 0.34767(14) 0.65576(17) 0.72931(7) 0.0340(5) Uani 1 1 d . . . . .
H52A H 0.330337 0.712094 0.747226 0.051 Uiso 1 1 calc R U . . .
H52B H 0.334185 0.671252 0.694860 0.051 Uiso 1 1 calc R U . . .
H52C H 0.406560 0.646202 0.739837 0.051 Uiso 1 1 calc R U . . .
C53 C 0.26179(13) 0.55812(19) 0.77542(7) 0.0326(5) Uani 1 1 d . . . . .
H53 H 0.259422 0.618177 0.793543 0.039 Uiso 1 1 calc R U . . .
C54 C 0.22290(14) 0.4724(2) 0.78651(7) 0.0371(5) Uani 1 1 d . . . . .
C55 C 0.18114(18) 0.4711(2) 0.82851(9) 0.0547(7) Uani 1 1 d . . . . .
H55A H 0.136711 0.421520 0.822372 0.082 Uiso 1 1 calc R U . . .
H55B H 0.159152 0.538716 0.832496 0.082 Uiso 1 1 calc R U . . .
H55C H 0.220505 0.452331 0.857861 0.082 Uiso 1 1 calc R U . . .
C56 C 0.22506(14) 0.38621(19) 0.75892(7) 0.0362(5) Uani 1 1 d . . . . .
H56 H 0.197988 0.326626 0.765918 0.043 Uiso 1 1 calc R U . . .
C57 C 0.26588(13) 0.38430(17) 0.72109(7) 0.0293(5) Uani 1 1 d . . . . .
C58 C 0.26307(15) 0.28851(18) 0.69176(8) 0.0383(5) Uani 1 1 d . . . . .
H58A H 0.310731 0.246572 0.704976 0.057 Uiso 1 1 calc R U . . .
H58B H 0.263201 0.306160 0.658357 0.057 Uiso 1 1 calc R U . . .
H58C H 0.213437 0.250576 0.692876 0.057 Uiso 1 1 calc R U . . .
C59 C 0.0059(4) 0.4882(6) 0.2822(2) 0.094(3) Uani 0.5 1 d D U P A -1
H59A H 0.056318 0.493508 0.306771 0.141 Uiso 0.5 1 calc R U P A -1
H59B H -0.040832 0.498660 0.297049 0.141 Uiso 0.5 1 calc R U P A -1
H59C H 0.005571 0.539933 0.257429 0.141 Uiso 0.5 1 calc R U P A -1
C60 C 0.0009(6) 0.3914(5) 0.2611(3) 0.099(3) Uani 0.5 1 d D . P A -1
H60A H -0.056415 0.372230 0.259832 0.119 Uiso 0.5 1 calc R U P A -1
H60B H 0.033127 0.349300 0.287194 0.119 Uiso 0.5 1 calc R U P A -1
C61 C 0.0168(4) 0.3437(5) 0.2186(2) 0.089(3) Uani 0.5 1 d D . P A -1
H61A H 0.076302 0.346855 0.221064 0.107 Uiso 0.5 1 calc R U P A -1
H61B H -0.008624 0.386682 0.190969 0.107 Uiso 0.5 1 calc R U P A -1
C62 C -0.0082(4) 0.2399(4) 0.20625(17) 0.0572(15) Uani 0.5 1 d D . P A -1
H62A H -0.068063 0.238411 0.202107 0.069 Uiso 0.5 1 calc R U P A -1
H62B H 0.014184 0.198279 0.235015 0.069 Uiso 0.5 1 calc R U P A -1
C63 C 0.0108(3) 0.1838(5) 0.16407(19) 0.073(2) Uani 0.5 1 d D . P A -1
H63A H 0.070296 0.180719 0.166640 0.087 Uiso 0.5 1 calc R U P A -1
H63B H -0.014369 0.218584 0.133691 0.087 Uiso 0.5 1 calc R U P A -1
C64 C -0.0247(4) 0.0748(5) 0.1648(3) 0.081(2) Uani 0.5 1 d D . P A -1
H64A H 0.003388 0.039531 0.194010 0.121 Uiso 0.5 1 calc R U P A -1
H64B H -0.016789 0.037269 0.136492 0.121 Uiso 0.5 1 calc R U P A -1
H64C H -0.082900 0.079042 0.164483 0.121 Uiso 0.5 1 calc R U P A -1
H1 H 0.3530(12) 0.7718(15) 0.5652(7) 0.016(5) Uiso 1 1 d . . . . .
H4 H 0.3412(13) 0.7881(16) 0.6296(7) 0.022(5) Uiso 1 1 d . . . . .

loop_
_atom_site_aniso_label
_atom_site_aniso_U_11
_atom_site_aniso_U_22
_atom_site_aniso_U_33
_atom_site_aniso_U_23
_atom_site_aniso_U_13
_atom_site_aniso_U_12
Mg1 0.0150(3) 0.0185(3) 0.0133(3) -0.0006(2) 0.0048(2) 0.0011(2)
O1 0.0190(6) 0.0201(7) 0.0285(6) -0.0023(5) 0.0065(5) 0.0009(5)
N1 0.0177(7) 0.0206(8) 0.0154(6) -0.0009(6) 0.0065(5) 0.0012(6)
C1 0.0188(8) 0.0230(10) 0.0196(8) -0.0010(7) 0.0063(7) 0.0015(7)
B1 0.0176(9) 0.0191(11) 0.0211(9) 0.0003(8) 0.0058(7) 0.0020(8)
Mg2 0.0195(3) 0.0185(3) 0.0136(3) 0.0009(2) 0.0071(2) 0.0018(2)
O2 0.0155(6) 0.0207(7) 0.0177(5) 0.0009(5) 0.0050(4) 0.0017(5)
N2 0.0182(7) 0.0223(8) 0.0148(7) -0.0028(6) 0.0061(5) -0.0008(6)
C2 0.0205(9) 0.0285(11) 0.0289(9) -0.0021(8) 0.0055(7) -0.0015(8)
B2 0.0157(9) 0.0259(12) 0.0202(9) -0.0007(8) 0.0029(7) 0.0015(8)
O3 0.0165(6) 0.0206(7) 0.0202(6) 0.0007(5) 0.0075(5) -0.0015(5)
N3 0.0258(8) 0.0196(8) 0.0165(7) 0.0009(6) 0.0100(6) 0.0018(6)
C3 0.0282(10) 0.0308(11) 0.0208(9) 0.0034(8) 0.0091(7) -0.0030(8)
O4 0.0157(6) 0.0209(7) 0.0189(6) -0.0007(5) 0.0039(4) -0.0006(5)
N4 0.0273(8) 0.0257(9) 0.0147(7) 0.0031(6) 0.0101(6) 0.0031(7)
C4 0.0150(8) 0.0230(10) 0.0174(8) -0.0007(7) 0.0040(6) 0.0012(7)
C5 0.0218(9) 0.0248(11) 0.0283(9) -0.0020(8) 0.0089(7) 0.0035(8)
C6 0.0241(9) 0.0339(12) 0.0181(8) 0.0031(8) 0.0026(7) 0.0003(8)
C7 0.0196(9) 0.0206(10) 0.0216(8) -0.0007(7) 0.0090(7) -0.0030(7)
C8 0.0251(9) 0.0236(11) 0.0345(10) 0.0017(8) 0.0118(8) -0.0035(8)
C9 0.0246(9) 0.0334(12) 0.0210(8) 0.0024(8) 0.0099(7) 0.0003(8)
C10 0.0179(8) 0.0220(10) 0.0208(8) -0.0035(7) 0.0064(7) -0.0041(7)
C11 0.0296(10) 0.0292(11) 0.0224(9) -0.0058(8) 0.0057(7) -0.0037(9)
C12 0.0183(9) 0.0311(11) 0.0311(9) -0.0026(8) 0.0070(7) -0.0044(8)
C13 0.0206(8) 0.0221(10) 0.0151(7) 0.0050(7) 0.0078(6) 0.0049(7)
C14 0.0215(9) 0.0227(10) 0.0169(8) 0.0033(7) 0.0062(7) 0.0046(8)
C15 0.0261(10) 0.0292(11) 0.0252(9) -0.0034(8) 0.0095(7) -0.0040(8)
C16 0.0221(9) 0.0253(10) 0.0227(8) 0.0052(7) 0.0092(7) 0.0022(8)
C17 0.0250(9) 0.0256(10) 0.0204(8) 0.0067(7) 0.0107(7) 0.0089(8)
C18 0.0336(11) 0.0363(12) 0.0266(9) 0.0054(8) 0.0180(8) 0.0062(9)
C19 0.0318(10) 0.0245(10) 0.0182(8) 0.0000(7) 0.0102(7) 0.0050(8)
C20 0.0269(9) 0.0226(10) 0.0191(8) 0.0010(7) 0.0088(7) 0.0030(8)
C21 0.0393(12) 0.0370(13) 0.0310(10) -0.0106(9) 0.0162(9) -0.0097(10)
C22 0.0274(9) 0.0299(11) 0.0196(8) 0.0058(7) 0.0074(7) 0.0086(8)
C23 0.0185(8) 0.0200(9) 0.0153(7) -0.0017(7) 0.0035(6) -0.0010(7)
C24 0.0176(8) 0.0236(10) 0.0170(8) 0.0010(7) 0.0044(6) 0.0061(7)
C25 0.0158(8) 0.0195(10) 0.0199(8) -0.0008(7) 0.0073(6) -0.0001(7)
C26 0.0263(10) 0.0281(11) 0.0220(8) -0.0023(7) 0.0082(7) 0.0060(8)
C27 0.0231(9) 0.0217(10) 0.0154(8) -0.0039(7) 0.0067(7) 0.0029(8)
C28 0.0245(9) 0.0266(11) 0.0197(8) -0.0039(7) 0.0093(7) 0.0009(8)
C29 0.0246(10) 0.0369(12) 0.0229(9) -0.0037(8) 0.0097(7) -0.0019(9)
C30 0.0333(11) 0.0341(12) 0.0202(9) -0.0036(8) 0.0125(8) -0.0017(9)
C31 0.0364(11) 0.0339(12) 0.0171(9) -0.0044(8) 0.0068(8) 0.0008(9)
C32 0.0485(14) 0.0651(18) 0.0186(9) -0.0023(10) 0.0054(9) -0.0118(13)
C33 0.0258(9) 0.0290(11) 0.0202(8) -0.0056(8) 0.0030(7) -0.0014(8)
C34 0.0246(9) 0.0201(10) 0.0192(8) -0.0036(7) 0.0065(7) 0.0017(8)
C35 0.0247(9) 0.0287(11) 0.0229(8) -0.0055(8) 0.0064(7) -0.0031(8)
C36 0.0237(9) 0.0239(10) 0.0203(8) -0.0043(7) 0.0113(7) 0.0030(8)
C37 0.0218(9) 0.0273(11) 0.0193(8) -0.0022(7) 0.0103(7) 0.0023(8)
C38 0.0370(11) 0.0310(12) 0.0196(8) 0.0033(8) 0.0091(8) -0.0045(9)
C39 0.0257(9) 0.0357(12) 0.0194(8) -0.0028(8) 0.0097(7) 0.0040(9)
C40 0.0257(10) 0.0426(13) 0.0263(9) -0.0124(9) 0.0097(8) 0.0000(9)
C41 0.0387(13) 0.0641(18) 0.0323(11) -0.0172(11) 0.0041(9) -0.0056(12)
C42 0.0313(10) 0.0293(12) 0.0366(10) -0.0126(9) 0.0141(8) -0.0052(9)
C43 0.0298(10) 0.0244(11) 0.0307(10) -0.0042(8) 0.0157(8) 0.0002(8)
C44 0.0475(13) 0.0237(11) 0.0393(11) -0.0021(9) 0.0218(10) -0.0054(10)
C45 0.0274(9) 0.0167(9) 0.0237(9) 0.0024(7) 0.0131(7) 0.0016(8)
C46 0.0344(11) 0.0306(12) 0.0278(9) -0.0005(8) 0.0141(8) 0.0090(9)
C47 0.0266(9) 0.0236(10) 0.0251(9) 0.0054(7) 0.0093(7) 0.0068(8)
C48 0.0290(10) 0.0239(10) 0.0190(8) 0.0057(7) 0.0083(7) 0.0001(8)
C49 0.0351(11) 0.0452(14) 0.0243(10) 0.0128(9) 0.0080(8) 0.0084(10)
C50 0.0272(9) 0.0342(12) 0.0132(8) 0.0049(7) 0.0086(7) 0.0040(8)
C51 0.0284(10) 0.0368(12) 0.0159(8) 0.0005(8) 0.0073(7) 0.0011(9)
C52 0.0442(12) 0.0353(13) 0.0270(10) -0.0061(9) 0.0172(9) -0.0014(10)
C53 0.0360(11) 0.0468(14) 0.0176(8) -0.0058(8) 0.0114(8) 0.0009(10)
C54 0.0366(11) 0.0588(16) 0.0195(9) 0.0025(9) 0.0138(8) -0.0014(11)
C55 0.0629(17) 0.079(2) 0.0330(12) -0.0036(12) 0.0333(12) -0.0100(15)
C56 0.0391(12) 0.0479(14) 0.0255(10) 0.0065(9) 0.0157(9) -0.0065(11)
C57 0.0335(11) 0.0367(12) 0.0201(9) 0.0044(8) 0.0111(8) 0.0000(9)
C58 0.0481(13) 0.0344(13) 0.0378(11) 0.0043(10) 0.0212(10) -0.0050(11)
C59 0.079(4) 0.152(7) 0.044(3) 0.028(4) -0.002(3) -0.082(5)
C60 0.111(7) 0.069(5) 0.124(7) 0.027(5) 0.041(6) 0.046(5)
C61 0.072(4) 0.111(7) 0.069(4) 0.050(4) -0.020(3) -0.046(5)
C62 0.062(3) 0.073(4) 0.038(3) 0.005(3) 0.015(2) 0.012(3)
C63 0.027(2) 0.145(7) 0.047(3) -0.027(4) 0.010(2) 0.009(3)
C64 0.037(3) 0.100(6) 0.107(5) -0.051(5) 0.018(3) 0.010(3)

loop_
_atom_type_symbol
_atom_type_description
_atom_type_scat_dispersion_real
_atom_type_scat_dispersion_imag
_atom_type_scat_source
C C 0.0181 0.0091 'International Tables Vol C Tables 4.2.6.8 and 6.1.1.4'
H H 0.0000 0.0000 'International Tables Vol C Tables 4.2.6.8 and 6.1.1.4'
B B 0.0090 0.0039 'International Tables Vol C Tables 4.2.6.8 and 6.1.1.4'
N N 0.0311 0.0180 'International Tables Vol C Tables 4.2.6.8 and 6.1.1.4'
O O 0.0492 0.0322 'International Tables Vol C Tables 4.2.6.8 and 6.1.1.4'
Mg Mg 0.1719 0.1771 'International Tables Vol C Tables 4.2.6.8 and 6.1.1.4'

loop_
_geom_angle_atom_site_label_1
_geom_angle_atom_site_label_2
_geom_angle_atom_site_label_3
_geom_angle
O3 Mg1 O4 81.33(5)
O3 Mg1 N2 131.57(5)
O4 Mg1 N2 84.92(6)
O3 Mg1 N1 136.29(6)
O4 Mg1 N1 89.63(5)
N2 Mg1 N1 89.47(6)
O3 Mg1 B1 82.55(6)
O4 Mg1 B1 163.86(7)
N2 Mg1 B1 105.38(6)
N1 Mg1 B1 102.63(6)
O3 Mg1 C7 27.84(5)
O4 Mg1 C7 55.43(5)
N2 Mg1 C7 112.84(5)
N1 Mg1 C7 134.11(6)
B1 Mg1 C7 108.58(6)
O3 Mg1 H1 87.8(6)
O4 Mg1 H1 152.9(5)
N2 Mg1 H1 120.1(6)
N1 Mg1 H1 81.2(5)
B1 Mg1 H1 26.1(5)
C7 Mg1 H1 115.6(6)
O3 Mg1 H4 83.0(6)
O4 Mg1 H4 147.6(5)
N2 Mg1 H4 84.6(6)
N1 Mg1 H4 120.8(6)
B1 Mg1 H4 27.4(5)
C7 Mg1 H4 101.5(6)
H1 Mg1 H4 53.3(8)
C1 O1 B1 106.73(14)
C23 N1 C13 116.81(14)
C23 N1 Mg1 114.53(11)
C13 N1 Mg1 128.52(11)
O1 C1 C2 108.98(15)
O1 C1 C3 109.35(15)
C2 C1 C3 109.52(15)
O1 C1 C4 102.99(13)
C2 C1 C4 113.81(15)
C3 C1 C4 111.92(15)
O1 B1 O2 105.73(14)
O1 B1 Mg1 137.44(13)
O2 B1 Mg1 116.52(12)
O1 B1 H1 113.3(10)
O2 B1 H1 104.9(10)
Mg1 B1 H1 52.0(10)
O1 B1 H4 110.5(11)
O2 B1 H4 112.2(11)
Mg1 B1 H4 58.6(10)
H1 B1 H4 110.1(14)
O3 Mg2 O2 100.60(6)
O3 Mg2 N3 116.78(6)
O2 Mg2 N3 110.75(6)
O3 Mg2 N4 125.29(6)
O2 Mg2 N4 111.86(6)
N3 Mg2 N4 91.73(6)
O3 Mg2 C45 142.05(6)
O2 Mg2 C45 99.60(5)
N3 Mg2 C45 25.29(6)
N4 Mg2 C45 74.64(6)
O3 Mg2 C48 150.19(5)
O2 Mg2 C48 100.41(6)
N3 Mg2 C48 74.41(6)
N4 Mg2 C48 25.37(6)
C45 Mg2 C48 52.69(5)
C4 O2 B1 107.16(13)
C4 O2 Mg2 138.76(11)
B1 O2 Mg2 113.26(10)
C25 N2 C27 119.73(14)
C25 N2 Mg1 114.69(11)
C27 N2 Mg1 123.89(12)
C1 C2 H2A 109.5
C1 C2 H2B 109.5
H2A C2 H2B 109.5
C1 C2 H2C 109.5
H2A C2 H2C 109.5
H2B C2 H2C 109.5
O4 B2 C24 106.15(14)
O4 B2 H2D 110.5
C24 B2 H2D 110.5
O4 B2 H2E 110.5
C24 B2 H2E 110.5
H2D B2 H2E 108.7
C7 O3 Mg2 120.96(11)
C7 O3 Mg1 111.64(11)
Mg2 O3 Mg1 125.19(6)
C45 N3 C36 118.01(15)
C45 N3 Mg2 113.58(12)
C36 N3 Mg2 127.78(12)
C1 C3 H3A 109.5
C1 C3 H3B 109.5
H3A C3 H3B 109.5
C1 C3 H3C 109.5
H3A C3 H3C 109.5
H3B C3 H3C 109.5
C10 O4 B2 121.52(14)
C10 O4 Mg1 115.04(10)
B2 O4 Mg1 122.09(11)
C48 N4 C50 116.93(15)
C48 N4 Mg2 112.87(11)
C50 N4 Mg2 130.03(13)
O2 C4 C5 110.83(14)
O2 C4 C6 107.42(13)
C5 C4 C6 110.47(15)
O2 C4 C1 102.41(13)
C5 C4 C1 112.84(14)
C6 C4 C1 112.48(15)
C4 C5 H5A 109.5
C4 C5 H5B 109.5
H5A C5 H5B 109.5
C4 C5 H5C 109.5
H5A C5 H5C 109.5
H5B C5 H5C 109.5
C4 C6 H6A 109.5
C4 C6 H6B 109.5
H6A C6 H6B 109.5
C4 C6 H6C 109.5
H6A C6 H6C 109.5
H6B C6 H6C 109.5
O3 C7 C9 107.25(14)
O3 C7 C8 109.23(14)
C9 C7 C8 108.61(15)
O3 C7 C10 108.22(13)
C9 C7 C10 112.20(15)
C8 C7 C10 111.22(15)
O3 C7 Mg1 40.53(7)
C9 C7 Mg1 96.64(11)
C8 C7 Mg1 146.72(11)
C10 C7 Mg1 76.99(10)
C7 C8 H8A 109.5
C7 C8 H8B 109.5
H8A C8 H8B 109.5
C7 C8 H8C 109.5
H8A C8 H8C 109.5
H8B C8 H8C 109.5
C7 C9 H9A 109.5
C7 C9 H9B 109.5
H9A C9 H9B 109.5
C7 C9 H9C 109.5
H9A C9 H9C 109.5
H9B C9 H9C 109.5
O4 C10 C11 108.77(14)
O4 C10 C12 109.69(15)
C11 C10 C12 109.70(15)
O4 C10 C7 105.31(14)
C11 C10 C7 110.81(15)
C12 C10 C7 112.43(14)
C10 C11 H11A 109.5
C10 C11 H11B 109.5
H11A C11 H11B 109.5
C10 C11 H11C 109.5
H11A C11 H11C 109.5
H11B C11 H11C 109.5
C10 C12 H12A 109.5
C10 C12 H12B 109.5
H12A C12 H12B 109.5
C10 C12 H12C 109.5
H12A C12 H12C 109.5
H12B C12 H12C 109.5
C14 C13 C20 120.72(15)
C14 C13 N1 118.60(15)
C20 C13 N1 120.65(16)
C13 C14 C16 118.86(17)
C13 C14 C15 121.12(15)
C16 C14 C15 119.99(17)
C14 C15 H15A 109.5
C14 C15 H15B 109.5
H15A C15 H15B 109.5
C14 C15 H15C 109.5
H15A C15 H15C 109.5
H15B C15 H15C 109.5
C17 C16 C14 121.96(18)
C17 C16 H16 119.0
C14 C16 H16 119.0
C19 C17 C16 117.73(15)
C19 C17 C18 121.75(17)
C16 C17 C18 120.48(18)
C17 C18 H18A 109.5
C17 C18 H18B 109.5
H18A C18 H18B 109.5
C17 C18 H18C 109.5
H18A C18 H18C 109.5
H18B C18 H18C 109.5
C17 C19 C20 122.48(17)
C17 C19 H19 118.8
C20 C19 H19 118.8
C13 C20 C19 118.23(18)
C13 C20 C21 122.33(15)
C19 C20 C21 119.40(17)
C20 C21 H21A 109.5
C20 C21 H21B 109.5
H21A C21 H21B 109.5
C20 C21 H21C 109.5
H21A C21 H21C 109.5
H21B C21 H21C 109.5
C23 C22 H22A 109.5
C23 C22 H22B 109.5
H22A C22 H22B 109.5
C23 C22 H22C 109.5
H22A C22 H22C 109.5
H22B C22 H22C 109.5
N1 C23 C24 121.46(15)
N1 C23 C22 122.62(15)
C24 C23 C22 115.84(15)
C23 C24 C25 119.04(15)
C23 C24 B2 107.80(14)
C25 C24 B2 108.11(14)
C23 C24 H24 107.1
C25 C24 H24 107.1
B2 C24 H24 107.1
N2 C25 C24 121.09(15)
N2 C25 C26 123.95(15)
C24 C25 C26 114.87(15)
C25 C26 H26A 109.5
C25 C26 H26B 109.5
H26A C26 H26B 109.5
C25 C26 H26C 109.5
H26A C26 H26C 109.5
H26B C26 H26C 109.5
C34 C27 C28 120.60(15)
C34 C27 N2 119.42(15)
C28 C27 N2 119.86(16)
C30 C28 C27 118.09(17)
C30 C28 C29 118.37(16)
C27 C28 C29 123.45(16)
C28 C29 H29A 109.5
C28 C29 H29B 109.5
H29A C29 H29B 109.5
C28 C29 H29C 109.5
H29A C29 H29C 109.5
H29B C29 H29C 109.5
C31 C30 C28 122.41(17)
C31 C30 H30 118.8
C28 C30 H30 118.8
C30 C31 C33 118.00(17)
C30 C31 C32 121.15(18)
C33 C31 C32 120.83(19)
C31 C32 H32A 109.5
C31 C32 H32B 109.5
H32A C32 H32B 109.5
C31 C32 H32C 109.5
H32A C32 H32C 109.5
H32B C32 H32C 109.5
C34 C33 C31 122.16(18)
C34 C33 H33 118.9
C31 C33 H33 118.9
C33 C34 C27 118.51(16)
C33 C34 C35 119.99(17)
C27 C34 C35 121.45(15)
C34 C35 H35A 109.5
C34 C35 H35B 109.5
H35A C35 H35B 109.5
C34 C35 H35C 109.5
H35A C35 H35C 109.5
H35B C35 H35C 109.5
C37 C36 C43 119.75(17)
C37 C36 N3 120.60(17)
C43 C36 N3 119.56(16)
C39 C37 C36 118.75(18)
C39 C37 C38 120.38(17)
C36 C37 C38 120.84(16)
C37 C38 H38A 109.5
C37 C38 H38B 109.5
H38A C38 H38B 109.5
C37 C38 H38C 109.5
H38A C38 H38C 109.5
H38B C38 H38C 109.5
C40 C39 C37 122.62(18)
C40 C39 H39 118.7
C37 C39 H39 118.7
C39 C40 C42 117.56(18)
C39 C40 C41 121.2(2)
C42 C40 C41 121.2(2)
C40 C41 H41A 109.5
C40 C41 H41B 109.5
H41A C41 H41B 109.5
C40 C41 H41C 109.5
H41A C41 H41C 109.5
H41B C41 H41C 109.5
C43 C42 C40 122.1(2)
C43 C42 H42 118.9
C40 C42 H42 118.9
C42 C43 C36 119.15(18)
C42 C43 C44 119.43(19)
C36 C43 C44 121.39(18)
C43 C44 H44A 109.5
C43 C44 H44B 109.5
H44A C44 H44B 109.5
C43 C44 H44C 109.5
H44A C44 H44C 109.5
H44B C44 H44C 109.5
N3 C45 C47 123.60(16)
N3 C45 C46 119.67(16)
C47 C45 C46 116.71(17)
N3 C45 Mg2 41.13(8)
C47 C45 Mg2 85.32(11)
C46 C45 Mg2 152.53(13)
C45 C46 H46A 109.5
C45 C46 H46B 109.5
H46A C46 H46B 109.5
C45 C46 H46C 109.5
H46A C46 H46C 109.5
H46B C46 H46C 109.5
C48 C47 C45 128.91(18)
C48 C47 H47 115.5
C45 C47 H47 115.5
N4 C48 C47 124.03(16)
N4 C48 C49 120.18(16)
C47 C48 C49 115.80(17)
N4 C48 Mg2 41.76(8)
C47 C48 Mg2 84.92(11)
C49 C48 Mg2 154.72(15)
C48 C49 H49A 109.5
C48 C49 H49B 109.5
H49A C49 H49B 109.5
C48 C49 H49C 109.5
H49A C49 H49C 109.5
H49B C49 H49C 109.5
C51 C50 C57 120.01(16)
C51 C50 N4 120.48(17)
C57 C50 N4 119.43(17)
C53 C51 C50 118.60(19)
C53 C51 C52 119.70(19)
C50 C51 C52 121.69(16)
C51 C52 H52A 109.5
C51 C52 H52B 109.5
H52A C52 H52B 109.5
C51 C52 H52C 109.5
H52A C52 H52C 109.5
H52B C52 H52C 109.5
C54 C53 C51 122.5(2)
C54 C53 H53 118.7
C51 C53 H53 118.7
C53 C54 C56 118.02(17)
C53 C54 C55 121.1(2)
C56 C54 C55 120.9(2)
C54 C55 H55A 109.5
C54 C55 H55B 109.5
H55A C55 H55B 109.5
C54 C55 H55C 109.5
H55A C55 H55C 109.5
H55B C55 H55C 109.5
C54 C56 C57 122.0(2)
C54 C56 H56 119.0
C57 C56 H56 119.0
C56 C57 C50 118.8(2)
C56 C57 C58 118.71(19)
C50 C57 C58 122.52(16)
C57 C58 H58A 109.5
C57 C58 H58B 109.5
H58A C58 H58B 109.5
C57 C58 H58C 109.5
H58A C58 H58C 109.5
H58B C58 H58C 109.5
C60 C59 H59A 109.5
C60 C59 H59B 109.5
H59A C59 H59B 109.5
C60 C59 H59C 109.5
H59A C59 H59C 109.5
H59B C59 H59C 109.5
C59 C60 C61 138.7(7)
C59 C60 H60A 102.4
C61 C60 H60A 102.4
C59 C60 H60B 102.4
C61 C60 H60B 102.4
H60A C60 H60B 104.9
C60 C61 C62 121.3(6)
C60 C61 H61A 107.0
C62 C61 H61A 107.0
C60 C61 H61B 107.0
C62 C61 H61B 107.0
H61A C61 H61B 106.7
C61 C62 C63 123.9(5)
C61 C62 H62A 106.4
C63 C62 H62A 106.4
C61 C62 H62B 106.4
C63 C62 H62B 106.4
H62A C62 H62B 106.4
C62 C63 C64 107.1(4)
C62 C63 H63A 110.3
C64 C63 H63A 110.3
C62 C63 H63B 110.3
C64 C63 H63B 110.3
H63A C63 H63B 108.5
C63 C64 H64A 109.5
C63 C64 H64B 109.5
H64A C64 H64B 109.5
C63 C64 H64C 109.5
H64A C64 H64C 109.5
H64B C64 H64C 109.5

loop_
_geom_bond_atom_site_label_1
_geom_bond_atom_site_label_2
_geom_bond_distance
Mg1 O3 2.0057(14)
Mg1 O4 2.0196(13)
Mg1 N2 2.1740(16)
Mg1 N1 2.1746(15)
Mg1 B1 2.543(2)
Mg1 C7 2.8693(19)
Mg1 H1 2.05(2)
Mg1 H4 2.18(2)
O1 C1 1.429(2)
O1 B1 1.444(2)
N1 C23 1.287(2)
N1 C13 1.451(2)
C1 C2 1.521(3)
C1 C3 1.532(2)
C1 C4 1.553(3)
B1 O2 1.511(2)
B1 H1 1.144(19)
B1 H4 1.17(2)
Mg2 O3 1.9482(13)
Mg2 O2 2.0086(14)
Mg2 N3 2.0501(16)
Mg2 N4 2.0744(15)
Mg2 C45 2.8565(19)
Mg2 C48 2.870(2)
O2 C4 1.465(2)
N2 C25 1.292(2)
N2 C27 1.443(2)
C2 H2A 0.9800
C2 H2B 0.9800
C2 H2C 0.9800
B2 O4 1.500(2)
B2 C24 1.694(3)
B2 H2D 0.9900
B2 H2E 0.9900
O3 C7 1.442(2)
N3 C45 1.331(2)
N3 C36 1.433(2)
C3 H3A 0.9800
C3 H3B 0.9800
C3 H3C 0.9800
O4 C10 1.449(2)
N4 C48 1.335(3)
N4 C50 1.440(2)
C4 C5 1.519(2)
C4 C6 1.523(2)
C5 H5A 0.9800
C5 H5B 0.9800
C5 H5C 0.9800
C6 H6A 0.9800
C6 H6B 0.9800
C6 H6C 0.9800
C7 C9 1.526(2)
C7 C8 1.531(3)
C7 C10 1.562(3)
C8 H8A 0.9800
C8 H8B 0.9800
C8 H8C 0.9800
C9 H9A 0.9800
C9 H9B 0.9800
C9 H9C 0.9800
C10 C11 1.526(2)
C10 C12 1.526(2)
C11 H11A 0.9800
C11 H11B 0.9800
C11 H11C 0.9800
C12 H12A 0.9800
C12 H12B 0.9800
C12 H12C 0.9800
C13 C14 1.393(3)
C13 C20 1.399(3)
C14 C16 1.399(2)
C14 C15 1.508(3)
C15 H15A 0.9800
C15 H15B 0.9800
C15 H15C 0.9800
C16 C17 1.390(3)
C16 H16 0.9500
C17 C19 1.382(3)
C17 C18 1.514(2)
C18 H18A 0.9800
C18 H18B 0.9800
C18 H18C 0.9800
C19 C20 1.402(2)
C19 H19 0.9500
C20 C21 1.499(3)
C21 H21A 0.9800
C21 H21B 0.9800
C21 H21C 0.9800
C22 C23 1.508(2)
C22 H22A 0.9800
C22 H22B 0.9800
C22 H22C 0.9800
C23 C24 1.492(2)
C24 C25 1.495(2)
C24 H24 1.0000
C25 C26 1.500(2)
C26 H26A 0.9800
C26 H26B 0.9800
C26 H26C 0.9800
C27 C34 1.403(3)
C27 C28 1.408(2)
C28 C30 1.397(3)
C28 C29 1.510(3)
C29 H29A 0.9800
C29 H29B 0.9800
C29 H29C 0.9800
C30 C31 1.382(3)
C30 H30 0.9500
C31 C33 1.392(3)
C31 C32 1.510(3)
C32 H32A 0.9800
C32 H32B 0.9800
C32 H32C 0.9800
C33 C34 1.390(2)
C33 H33 0.9500
C34 C35 1.507(2)
C35 H35A 0.9800
C35 H35B 0.9800
C35 H35C 0.9800
C36 C37 1.402(3)
C36 C43 1.403(3)
C37 C39 1.395(3)
C37 C38 1.496(3)
C38 H38A 0.9800
C38 H38B 0.9800
C38 H38C 0.9800
C39 C40 1.380(3)
C39 H39 0.9500
C40 C42 1.391(3)
C40 C41 1.512(3)
C41 H41A 0.9800
C41 H41B 0.9800
C41 H41C 0.9800
C42 C43 1.390(3)
C42 H42 0.9500
C43 C44 1.510(3)
C44 H44A 0.9800
C44 H44B 0.9800
C44 H44C 0.9800
C45 C47 1.412(3)
C45 C46 1.509(2)
C46 H46A 0.9800
C46 H46B 0.9800
C46 H46C 0.9800
C47 C48 1.404(2)
C47 H47 0.9500
C48 C49 1.520(3)
C49 H49A 0.9800
C49 H49B 0.9800
C49 H49C 0.9800
C50 C51 1.401(3)
C50 C57 1.405(3)
C51 C53 1.398(3)
C51 C52 1.502(3)
C52 H52A 0.9800
C52 H52B 0.9800
C52 H52C 0.9800
C53 C54 1.376(3)
C53 H53 0.9500
C54 C56 1.385(3)
C54 C55 1.513(3)
C55 H55A 0.9800
C55 H55B 0.9800
C55 H55C 0.9800
C56 C57 1.398(3)
C56 H56 0.9500
C57 C58 1.508(3)
C58 H58A 0.9800
C58 H58B 0.9800
C58 H58C 0.9800
C59 C60 1.404(7)
C59 H59A 0.9800
C59 H59B 0.9800
C59 H59C 0.9800
C60 C61 1.439(7)
C60 H60A 0.9900
C60 H60B 0.9900
C61 C62 1.451(6)
C61 H61A 0.9900
C61 H61B 0.9900
C62 C63 1.503(5)
C62 H62A 0.9900
C62 H62B 0.9900
C63 C64 1.556(7)
C63 H63A 0.9900
C63 H63B 0.9900
C64 H64A 0.9800
C64 H64B 0.9800
C64 H64C 0.9800
